data_4032081
loop_
_publ_author_name
'Sun, Gui-Jun'
'Gong, Jun'
'Kang, Qiang'

_publ_section_title
;
 Chiral Rhodium(III) Complex-Catalyzed Cascade Michael-Alkylation
 Reactions: Enantioselective Synthesis of Cyclopropanes.
;
_journal_issue 1
_journal_name_full 'The Journal of organic chemistry'
_journal_page_first 796
_journal_page_last 803
_journal_paper_doi 10.1021/acs.joc.6b02583
_journal_volume 82
_journal_year 2017
_chemical_formula_sum 'C24 H24 N2 O5'
_chemical_formula_weight 420.45
_space_group_crystal_system monoclinic
_space_group_IT_number 4
_space_group_name_Hall 'P 2yb'
_space_group_name_H-M_alt 'P 1 21 1'
_symmetry_space_group_name_Hall 'P 2yb'
_symmetry_space_group_name_H-M 'P 1 21 1'
_atom_sites_solution_hydrogens geom
_audit_creation_method SHELXL-2014/7
_cell_angle_alpha 90
_cell_angle_beta 104.987(6)
_cell_angle_gamma 90
_cell_formula_units_Z 8
_cell_length_a 15.6710(7)
_cell_length_b 9.7549(3)
_cell_length_c 28.7604(16)
_cell_measurement_reflns_used 4491
_cell_measurement_temperature 100(2)
_cell_measurement_theta_max 72.6660
_cell_measurement_theta_min 4.7580
_cell_volume 4247.0(4)
_computing_cell_refinement 'CrysAlisPro 1.171.39.6a (Rigaku OD, 2015)'
_computing_data_collection 'CrysAlisPro 1.171.39.6a (Rigaku OD, 2015)'
_computing_data_reduction 'CrysAlisPro 1.171.39.6a (Rigaku OD, 2015)'
_computing_structure_refinement 'SHELXL-2014/7 (Sheldrick, 2014)'
_diffrn_ambient_temperature 100(2)
_diffrn_detector_area_resol_mean 10.5594
_diffrn_measured_fraction_theta_full 0.998
_diffrn_measured_fraction_theta_max 0.967
_diffrn_measurement_device_type 'SuperNova, Dual, Cu at home/near, Atlas'
_diffrn_measurement_method '\w scans'
_diffrn_radiation_type CuK\a
_diffrn_radiation_wavelength 1.54184
_diffrn_reflns_av_R_equivalents 0.0481
_diffrn_reflns_av_unetI/netI 0.0628
_diffrn_reflns_Laue_measured_fraction_full 0.998
_diffrn_reflns_Laue_measured_fraction_max 0.967
_diffrn_reflns_limit_h_max 13
_diffrn_reflns_limit_h_min -19
_diffrn_reflns_limit_k_max 12
_diffrn_reflns_limit_k_min -6
_diffrn_reflns_limit_l_max 35
_diffrn_reflns_limit_l_min -33
_diffrn_reflns_number 16281
_diffrn_reflns_point_group_measured_fraction_full 0.668
_diffrn_reflns_point_group_measured_fraction_max 0.641
_diffrn_reflns_theta_full 67.684
_diffrn_reflns_theta_max 73.321
_diffrn_reflns_theta_min 3.669
_diffrn_source 'micro-focus sealed X-ray tube'
_exptl_absorpt_coefficient_mu 0.761
_exptl_absorpt_correction_T_max 1.00000
_exptl_absorpt_correction_T_min 0.71632
_exptl_absorpt_correction_type multi-scan
_exptl_absorpt_process_details
;
CrysAlisPro 1.171.39.6a (Rigaku Oxford Diffraction, 2015)
Empirical absorption correction using spherical harmonics,
 implemented in SCALE3 ABSPACK scaling algorithm.
;
_exptl_crystal_colour colorless
_exptl_crystal_density_diffrn 1.315
_exptl_crystal_description prism
_exptl_crystal_F_000 1776
_exptl_crystal_size_max 0.100
_exptl_crystal_size_mid 0.040
_exptl_crystal_size_min 0.030
_refine_diff_density_max 0.636
_refine_diff_density_min -0.597
_refine_diff_density_rms 0.111
_refine_ls_abs_structure_details
;
 Flack x determined using 1489 quotients [(I+)-(I-)]/[(I+)+(I-)]
 (Parsons, Flack and Wagner, Acta Cryst. B69 (2013) 249-259).
;
_refine_ls_abs_structure_Flack 0.1(3)
_refine_ls_extinction_method none
_refine_ls_goodness_of_fit_ref 1.072
_refine_ls_hydrogen_treatment constr
_refine_ls_matrix_type full
_refine_ls_number_parameters 1129
_refine_ls_number_reflns 10920
_refine_ls_number_restraints 1
_refine_ls_restrained_S_all 1.072
_refine_ls_R_factor_all 0.1219
_refine_ls_R_factor_gt 0.1083
_refine_ls_shift/su_max 0.000
_refine_ls_shift/su_mean 0.000
_refine_ls_structure_factor_coef Fsqd
_refine_ls_weighting_details 'w=1/[\s^2^(Fo^2^)+(0.1549P)^2^+15.3807P] where P=(Fo^2^+2Fc^2^)/3'
_refine_ls_weighting_scheme calc
_refine_ls_wR_factor_gt 0.2960
_refine_ls_wR_factor_ref 0.3083
_reflns_Friedel_coverage 0.248
_reflns_Friedel_fraction_full 0.292
_reflns_Friedel_fraction_max 0.272
_reflns_number_gt 9116
_reflns_number_total 10920
_reflns_threshold_expression 'I > 2\s(I)'
_cod_data_source_file jo6b02583_si_002.cif
_cod_data_source_block compound-1
_cod_depositor_comments
;
          Adding full bibliography for 4032081.cif.

2020-08-12
Z value and formula fixed to values more according to usual
chemical conventions.                 miguel
;
_cod_original_formula_sum 'C96 H96 N8 O20'
_cod_original_formula_weight 1681.80
_cod_original_formula_units_Z 2
_cod_original_cell_volume 4247.0(3)
_cod_database_code 4032081
_shelx_shelxl_version_number 2014/7
_shelx_space_group_comment
;
The symmetry employed for this shelxl refinement is uniquely defined
by the following loop, which should always be used as a source of
symmetry information in preference to the above space-group names.
They are only intended as comments.
;
_shelx_estimated_absorpt_t_min 0.928
_shelx_estimated_absorpt_t_max 0.978
_oxdiff_exptl_absorpt_empirical_full_min 0.657
_oxdiff_exptl_absorpt_empirical_full_max 1.499
_oxdiff_exptl_absorpt_empirical_details
;
Empirical correction (ABSPACK) includes:
- Absorption correction using spherical harmonics
- Frame scaling
;

loop_
_space_group_symop_operation_xyz
'x, y, z'
'-x, y+1/2, -z'

loop_
_atom_site_label
_atom_site_type_symbol
_atom_site_fract_x
_atom_site_fract_y
_atom_site_fract_z
_atom_site_U_iso_or_equiv
_atom_site_adp_type
_atom_site_occupancy
_atom_site_site_symmetry_order
_atom_site_calc_flag
_atom_site_refinement_flags_posn
_atom_site_refinement_flags_adp
O1 O -0.1856(4) 0.9282(9) 0.5655(3) 0.0424(18) Uani 1 1 d . .
O2 O -0.2650(5) 0.7020(8) 0.6154(3) 0.0372(16) Uani 1 1 d . .
O3 O -0.2133(4) 0.8699(8) 0.6695(2) 0.0352(15) Uani 1 1 d . .
O4 O 0.0253(4) 0.7411(8) 0.7090(3) 0.0397(17) Uani 1 1 d . .
O5 O -0.0987(4) 0.6463(8) 0.7217(2) 0.0337(15) Uani 1 1 d . .
O6 O 0.5374(5) 0.5535(9) 0.6297(3) 0.0456(19) Uani 1 1 d . .
O7 O 0.5213(4) 0.7965(9) 0.7004(3) 0.0404(18) Uani 1 1 d . .
O8 O 0.4322(4) 0.6213(8) 0.7069(2) 0.0342(15) Uani 1 1 d . .
O9 O 0.2383(4) 0.7371(9) 0.6039(3) 0.0440(18) Uani 1 1 d . .
O10 O 0.2970(4) 0.8446(8) 0.6740(2) 0.0341(15) Uani 1 1 d . .
O11 O 0.2568(5) 0.0736(8) 0.9417(3) 0.0413(17) Uani 1 1 d . .
O12 O 0.1265(4) 0.2947(8) 0.8882(2) 0.0358(16) Uani 1 1 d . .
O13 O 0.1275(4) 0.1282(7) 0.8342(2) 0.0314(14) Uani 1 1 d . .
O14 O 0.1989(4) 0.3515(8) 0.7846(2) 0.0352(15) Uani 1 1 d . .
O15 O 0.3319(4) 0.2538(9) 0.7976(3) 0.0401(18) Uani 1 1 d . .
O16 O 0.9157(5) 0.4512(9) 0.8674(3) 0.0452(19) Uani 1 1 d . .
O17 O 0.8266(4) 0.2117(8) 0.7943(2) 0.0358(16) Uani 1 1 d . .
O18 O 0.7322(5) 0.3875(9) 0.7896(3) 0.0407(17) Uani 1 1 d . .
O19 O 0.6288(4) 0.1574(8) 0.8241(2) 0.0349(16) Uani 1 1 d . .
O20 O 0.6386(4) 0.2691(10) 0.8937(3) 0.046(2) Uani 1 1 d . .
N1 N 0.0369(6) 0.9517(10) 0.5584(3) 0.038(2) Uani 1 1 d . .
N2 N -0.0693(6) 1.1002(10) 0.5249(3) 0.0374(19) Uani 1 1 d . .
N3 N 0.4034(6) 0.5052(10) 0.5100(3) 0.0364(19) Uani 1 1 d . .
N4 N 0.5109(5) 0.3608(10) 0.5490(3) 0.039(2) Uani 1 1 d . .
N5 N 0.9639(5) 0.6384(10) 0.9500(3) 0.039(2) Uani 1 1 d . .
N6 N 0.8943(5) 0.4927(10) 0.9876(3) 0.039(2) Uani 1 1 d . .
N7 N 0.4833(5) 0.0325(10) 0.9446(3) 0.041(2) Uani 1 1 d . .
N8 N 0.4059(6) -0.1149(10) 0.9765(3) 0.040(2) Uani 1 1 d . .
C1 C -0.1522(9) 1.1758(14) 0.5140(5) 0.053(3) Uani 1 1 d . .
H1A H -0.1623 1.2126 0.5438 0.080 Uiso 1 1 calc R U
H1B H -0.2008 1.1142 0.4987 0.080 Uiso 1 1 calc R U
H1C H -0.1493 1.2515 0.4920 0.080 Uiso 1 1 calc R U
C2 C 0.0049(8) 1.1417(14) 0.5126(4) 0.047(3) Uani 1 1 d . .
H2 H 0.0112 1.2198 0.4940 0.056 Uiso 1 1 calc R U
C3 C 0.0691(8) 1.0464(14) 0.5329(5) 0.050(3) Uani 1 1 d . .
H3 H 0.1278 1.0473 0.5294 0.060 Uiso 1 1 calc R U
C4 C -0.0446(6) 0.9851(11) 0.5531(3) 0.033(2) Uani 1 1 d . .
C5 C -0.1076(7) 0.9103(11) 0.5748(3) 0.034(2) Uani 1 1 d . .
C6 C -0.0603(6) 0.8058(10) 0.6113(4) 0.029(2) Uani 1 1 d . .
H6 H 0.0041 0.8230 0.6253 0.035 Uiso 1 1 calc R U
C7 C -0.0870(5) 0.6550(10) 0.6045(4) 0.029(2) Uani 1 1 d . .
H7 H -0.1395 0.6382 0.5768 0.035 Uiso 1 1 calc R U
C8 C -0.1080(6) 0.7400(9) 0.6451(3) 0.0282(19) Uani 1 1 d . .
C9 C -0.0207(7) 0.5451(11) 0.6120(4) 0.033(2) Uani 1 1 d . .
C10 C 0.0597(6) 0.5646(10) 0.6032(4) 0.033(2) Uani 1 1 d . .
H10 H 0.0761 0.6530 0.5947 0.039 Uiso 1 1 calc R U
C11 C 0.1184(7) 0.4545(12) 0.6067(4) 0.038(2) Uani 1 1 d . .
H11 H 0.1731 0.4687 0.5991 0.046 Uiso 1 1 calc R U
C12 C 0.0988(7) 0.3265(12) 0.6209(4) 0.036(2) Uani 1 1 d . .
H12 H 0.1399 0.2533 0.6239 0.044 Uiso 1 1 calc R U
C13 C 0.0167(7) 0.3063(12) 0.6309(4) 0.039(2) Uani 1 1 d . .
C14 C -0.0040(8) 0.1736(13) 0.6480(4) 0.047(3) Uani 1 1 d . .
H14 H 0.0377 0.1010 0.6524 0.057 Uiso 1 1 calc R U
C15 C -0.0840(8) 0.1543(13) 0.6576(4) 0.046(3) Uani 1 1 d . .
H15 H -0.0979 0.0669 0.6682 0.055 Uiso 1 1 calc R U
C16 C -0.1462(7) 0.2605(12) 0.6520(4) 0.041(2) Uani 1 1 d . .
H16 H -0.2012 0.2444 0.6593 0.049 Uiso 1 1 calc R U
C17 C -0.1282(6) 0.3874(12) 0.6363(4) 0.035(2) Uani 1 1 d . .
H17 H -0.1711 0.4583 0.6318 0.042 Uiso 1 1 calc R U
C18 C -0.0436(7) 0.4123(11) 0.6267(3) 0.034(2) Uani 1 1 d . .
C19 C -0.0507(6) 0.7098(10) 0.6960(4) 0.032(2) Uani 1 1 d . .
C20 C -0.0540(6) 0.6103(14) 0.7707(4) 0.043(3) Uani 1 1 d . .
H20A H -0.0980 0.6022 0.7899 0.052 Uiso 1 1 calc R U
H20B H -0.0121 0.6842 0.7850 0.052 Uiso 1 1 calc R U
C21 C -0.0036(7) 0.4747(16) 0.7731(5) 0.053(3) Uani 1 1 d . .
H21A H -0.0427 0.4048 0.7544 0.080 Uiso 1 1 calc R U
H21B H 0.0166 0.4448 0.8067 0.080 Uiso 1 1 calc R U
H21C H 0.0475 0.4877 0.7599 0.080 Uiso 1 1 calc R U
C22 C -0.2047(6) 0.7654(9) 0.6410(3) 0.0290(19) Uani 1 1 d . .
C23 C -0.3023(6) 0.9040(11) 0.6691(4) 0.036(2) Uani 1 1 d . .
H23A H -0.3355 0.8200 0.6726 0.044 Uiso 1 1 calc R U
H23B H -0.3321 0.9485 0.6382 0.044 Uiso 1 1 calc R U
C24 C -0.2995(8) 0.9999(13) 0.7102(4) 0.046(3) Uani 1 1 d . .
H24A H -0.2795 0.9501 0.7407 0.070 Uiso 1 1 calc R U
H24B H -0.3588 1.0370 0.7074 0.070 Uiso 1 1 calc R U
H24C H -0.2586 1.0752 0.7094 0.070 Uiso 1 1 calc R U
C25 C 0.5803(8) 0.2984(14) 0.5870(5) 0.057(3) Uani 1 1 d . .
H25A H 0.5864 0.2015 0.5795 0.085 Uiso 1 1 calc R U
H25B H 0.5648 0.3061 0.6178 0.085 Uiso 1 1 calc R U
H25C H 0.6364 0.3458 0.5892 0.085 Uiso 1 1 calc R U
C26 C 0.4739(7) 0.3089(13) 0.5051(4) 0.042(3) Uani 1 1 d . .
H26 H 0.4896 0.2247 0.4929 0.051 Uiso 1 1 calc R U
C27 C 0.4103(7) 0.3969(12) 0.4812(4) 0.041(2) Uani 1 1 d . .
H27 H 0.3757 0.3847 0.4491 0.049 Uiso 1 1 calc R U
C28 C 0.4642(6) 0.4791(11) 0.5508(4) 0.034(2) Uani 1 1 d . .
C29 C 0.4771(6) 0.5682(11) 0.5944(4) 0.032(2) Uani 1 1 d . .
C30 C 0.4064(6) 0.6737(10) 0.5905(4) 0.030(2) Uani 1 1 d . .
H30 H 0.3501 0.6544 0.5656 0.036 Uiso 1 1 calc R U
C31 C 0.3957(6) 0.7423(12) 0.6352(3) 0.033(2) Uani 1 1 d . .
C32 C 0.4300(6) 0.8231(9) 0.5982(3) 0.0270(19) Uani 1 1 d . .
H32 H 0.4949 0.8422 0.6080 0.032 Uiso 1 1 calc R U
C33 C 0.3763(6) 0.9293(10) 0.5666(3) 0.0271(19) Uani 1 1 d . .
C34 C 0.3389(6) 0.9089(11) 0.5202(4) 0.034(2) Uani 1 1 d . .
H34 H 0.3425 0.8208 0.5067 0.041 Uiso 1 1 calc R U
C35 C 0.2935(6) 1.0163(13) 0.4899(4) 0.039(2) Uani 1 1 d . .
H35 H 0.2687 0.9995 0.4566 0.047 Uiso 1 1 calc R U
C36 C 0.2856(7) 1.1431(12) 0.5087(4) 0.038(2) Uani 1 1 d . .
H36 H 0.2557 1.2143 0.4883 0.045 Uiso 1 1 calc R U
C37 C 0.3216(6) 1.1686(10) 0.5580(4) 0.032(2) Uani 1 1 d . .
C38 C 0.3118(7) 1.2986(10) 0.5793(4) 0.039(2) Uani 1 1 d . .
H38 H 0.2805 1.3709 0.5601 0.046 Uiso 1 1 calc R U
C39 C 0.3471(7) 1.3170(11) 0.6265(4) 0.040(2) Uani 1 1 d . .
H39 H 0.3387 1.4026 0.6404 0.047 Uiso 1 1 calc R U
C40 C 0.3954(7) 1.2167(12) 0.6559(4) 0.041(2) Uani 1 1 d . .
H40 H 0.4213 1.2355 0.6889 0.049 Uiso 1 1 calc R U
C41 C 0.4061(7) 1.0890(12) 0.6371(4) 0.040(2) Uani 1 1 d . .
H41 H 0.4380 1.0193 0.6574 0.048 Uiso 1 1 calc R U
C42 C 0.3699(5) 1.0635(10) 0.5883(4) 0.032(2) Uani 1 1 d . .
C43 C 0.4585(6) 0.7217(10) 0.6840(4) 0.029(2) Uani 1 1 d . .
C44 C 0.4793(7) 0.5984(11) 0.7569(4) 0.035(2) Uani 1 1 d . .
H44A H 0.4447 0.6363 0.7783 0.042 Uiso 1 1 calc R U
H44B H 0.5370 0.6459 0.7641 0.042 Uiso 1 1 calc R U
C45 C 0.4929(7) 0.4512(13) 0.7657(4) 0.043(3) Uani 1 1 d . .
H45A H 0.4358 0.4040 0.7567 0.065 Uiso 1 1 calc R U
H45B H 0.5210 0.4356 0.7999 0.065 Uiso 1 1 calc R U
H45C H 0.5311 0.4156 0.7463 0.065 Uiso 1 1 calc R U
C46 C 0.3007(6) 0.7730(11) 0.6349(3) 0.033(2) Uani 1 1 d . .
C47 C 0.2098(6) 0.8865(12) 0.6768(4) 0.039(2) Uani 1 1 d . .
H47A H 0.1740 0.8056 0.6805 0.046 Uiso 1 1 calc R U
H47B H 0.1789 0.9365 0.6473 0.046 Uiso 1 1 calc R U
C48 C 0.2236(8) 0.9766(16) 0.7193(5) 0.056(3) Uani 1 1 d . .
H48A H 0.2571 0.9272 0.7479 0.083 Uiso 1 1 calc R U
H48B H 0.1662 1.0043 0.7239 0.083 Uiso 1 1 calc R U
H48C H 0.2566 1.0583 0.7143 0.083 Uiso 1 1 calc R U
C49 C 0.9994(8) 0.7041(14) 0.9130(5) 0.052(3) Uani 1 1 d . .
H49A H 1.0424 0.6428 0.9043 0.078 Uiso 1 1 calc R U
H49B H 1.0285 0.7903 0.9256 0.078 Uiso 1 1 calc R U
H49C H 0.9511 0.7229 0.8844 0.078 Uiso 1 1 calc R U
C50 C 0.9712(6) 0.6883(13) 0.9952(4) 0.042(3) Uani 1 1 d . .
H50 H 1.0018 0.7688 1.0088 0.050 Uiso 1 1 calc R U
C51 C 0.9269(7) 0.6021(12) 1.0166(4) 0.040(2) Uani 1 1 d . .
H51 H 0.9191 0.6152 1.0479 0.047 Uiso 1 1 calc R U
C52 C 0.9172(6) 0.5215(11) 0.9465(4) 0.032(2) Uani 1 1 d . .
C53 C 0.8872(6) 0.4338(11) 0.9018(4) 0.035(2) Uani 1 1 d . .
C54 C 0.8202(6) 0.3311(10) 0.9054(3) 0.0280(19) Uani 1 1 d . .
H54 H 0.7890 0.3490 0.9311 0.034 Uiso 1 1 calc R U
C55 C 0.7653(6) 0.2585(11) 0.8608(3) 0.032(2) Uani 1 1 d . .
C56 C 0.8368(6) 0.1820(10) 0.8969(3) 0.0278(19) Uani 1 1 d . .
H56 H 0.8915 0.1645 0.8860 0.033 Uiso 1 1 calc R U
C57 C 0.8141(6) 0.0705(12) 0.9277(3) 0.033(2) Uani 1 1 d . .
C58 C 0.8223(6) 0.0936(12) 0.9759(4) 0.039(2) Uani 1 1 d . .
H58 H 0.8393 0.1815 0.9893 0.047 Uiso 1 1 calc R U
C59 C 0.8051(7) -0.0152(11) 1.0060(4) 0.037(2) Uani 1 1 d . .
H59 H 0.8118 0.0009 1.0393 0.044 Uiso 1 1 calc R U
C60 C 0.7791(6) -0.1416(11) 0.9869(4) 0.036(2) Uani 1 1 d . .
H60 H 0.7684 -0.2129 1.0072 0.044 Uiso 1 1 calc R U
C61 C 0.7679(5) -0.1672(11) 0.9372(4) 0.033(2) Uani 1 1 d . .
C62 C 0.7390(6) -0.2923(12) 0.9166(5) 0.043(3) Uani 1 1 d . .
H62 H 0.7267 -0.3636 0.9364 0.051 Uiso 1 1 calc R U
C63 C 0.7273(6) -0.3169(13) 0.8679(5) 0.044(3) Uani 1 1 d . .
H63 H 0.7058 -0.4029 0.8543 0.053 Uiso 1 1 calc R U
C64 C 0.7477(7) -0.2134(13) 0.8393(4) 0.044(3) Uani 1 1 d . .
H64 H 0.7413 -0.2312 0.8061 0.053 Uiso 1 1 calc R U
C65 C 0.7762(6) -0.0879(13) 0.8571(4) 0.041(2) Uani 1 1 d . .
H65 H 0.7887 -0.0194 0.8363 0.049 Uiso 1 1 calc R U
C66 C 0.7876(6) -0.0582(11) 0.9069(4) 0.033(2) Uani 1 1 d . .
C67 C 0.6713(6) 0.2312(11) 0.8616(3) 0.031(2) Uani 1 1 d . .
C68 C 0.5421(6) 0.1135(13) 0.8245(4) 0.038(2) Uani 1 1 d . .
H68A H 0.5027 0.1938 0.8226 0.046 Uiso 1 1 calc R U
H68B H 0.5439 0.0630 0.8546 0.046 Uiso 1 1 calc R U
C69 C 0.5084(7) 0.0218(15) 0.7816(5) 0.052(3) Uani 1 1 d . .
H69A H 0.5121 0.0700 0.7523 0.078 Uiso 1 1 calc R U
H69B H 0.4468 -0.0028 0.7793 0.078 Uiso 1 1 calc R U
H69C H 0.5445 -0.0616 0.7854 0.078 Uiso 1 1 calc R U
C70 C 0.7800(5) 0.2814(11) 0.8113(4) 0.032(2) Uani 1 1 d . .
C71 C 0.7326(8) 0.4074(13) 0.7391(4) 0.043(3) Uani 1 1 d . .
H71A H 0.7932 0.3940 0.7354 0.052 Uiso 1 1 calc R U
H71B H 0.6933 0.3394 0.7186 0.052 Uiso 1 1 calc R U
C72 C 0.7021(7) 0.5465(13) 0.7241(4) 0.043(3) Uani 1 1 d . .
H72A H 0.6475 0.5653 0.7336 0.064 Uiso 1 1 calc R U
H72B H 0.6909 0.5543 0.6891 0.064 Uiso 1 1 calc R U
H72C H 0.7476 0.6128 0.7396 0.064 Uiso 1 1 calc R U
C73 C 0.3319(7) -0.1867(13) 0.9891(4) 0.043(2) Uani 1 1 d . .
H73A H 0.3258 -0.2789 0.9751 0.064 Uiso 1 1 calc R U
H73B H 0.2771 -0.1353 0.9763 0.064 Uiso 1 1 calc R U
H73C H 0.3436 -0.1935 1.0242 0.064 Uiso 1 1 calc R U
C74 C 0.4902(7) -0.1624(14) 0.9864(4) 0.045(3) Uani 1 1 d . .
H74 H 0.5125 -0.2439 1.0034 0.054 Uiso 1 1 calc R U
C75 C 0.5365(7) -0.0693(13) 0.9672(4) 0.043(3) Uani 1 1 d . .
H75 H 0.5979 -0.0754 0.9694 0.051 Uiso 1 1 calc R U
C76 C 0.4042(6) 0.0049(10) 0.9507(3) 0.0294(19) Uani 1 1 d . .
C77 C 0.3256(6) 0.0854(9) 0.9310(4) 0.030(2) Uani 1 1 d . .
C78 C 0.3370(5) 0.1903(10) 0.8949(4) 0.029(2) Uani 1 1 d . .
H78 H 0.3886 0.1746 0.8811 0.034 Uiso 1 1 calc R U
C79 C 0.2573(6) 0.2577(10) 0.8610(4) 0.0296(19) Uani 1 1 d . .
C80 C 0.3157(6) 0.3385(11) 0.9013(4) 0.030(2) Uani 1 1 d . .
H80 H 0.2894 0.3557 0.9290 0.036 Uiso 1 1 calc R U
C81 C 0.3751(6) 0.4513(10) 0.8927(3) 0.0283(19) Uani 1 1 d . .
C82 C 0.4628(6) 0.4330(12) 0.8986(3) 0.033(2) Uani 1 1 d . .
H82 H 0.4881 0.3451 0.9071 0.040 Uiso 1 1 calc R U
C83 C 0.5176(7) 0.5444(12) 0.8923(4) 0.038(2) Uani 1 1 d . .
H83 H 0.5796 0.5315 0.8983 0.045 Uiso 1 1 calc R U
C84 C 0.4817(7) 0.6688(13) 0.8778(4) 0.039(2) Uani 1 1 d . .
H84 H 0.5186 0.7417 0.8729 0.047 Uiso 1 1 calc R U
C85 C 0.3893(7) 0.6910(11) 0.8697(3) 0.034(2) Uani 1 1 d . .
C86 C 0.3501(8) 0.8204(12) 0.8530(4) 0.043(3) Uani 1 1 d . .
H86 H 0.3861 0.8930 0.8468 0.051 Uiso 1 1 calc R U
C87 C 0.2622(8) 0.8400(13) 0.8458(4) 0.043(3) Uani 1 1 d . .
H87 H 0.2372 0.9276 0.8361 0.051 Uiso 1 1 calc R U
C88 C 0.2079(7) 0.7324(12) 0.8525(4) 0.038(2) Uani 1 1 d . .
H88 H 0.1459 0.7458 0.8456 0.046 Uiso 1 1 calc R U
C89 C 0.2427(7) 0.6091(11) 0.8687(4) 0.036(2) Uani 1 1 d . .
H89 H 0.2050 0.5388 0.8748 0.043 Uiso 1 1 calc R U
C90 C 0.3350(7) 0.5828(11) 0.8770(4) 0.035(2) Uani 1 1 d . .
C91 C 0.1650(6) 0.2308(10) 0.8640(4) 0.031(2) Uani 1 1 d . .
C92 C 0.0367(6) 0.1000(12) 0.8307(4) 0.039(2) Uani 1 1 d . .
H92A H 0.0030 0.1867 0.8284 0.047 Uiso 1 1 calc R U
H92B H 0.0307 0.0495 0.8596 0.047 Uiso 1 1 calc R U
C93 C 0.0022(7) 0.0148(15) 0.7863(5) 0.050(3) Uani 1 1 d . .
H93A H 0.0056 0.0677 0.7579 0.075 Uiso 1 1 calc R U
H93B H -0.0595 -0.0102 0.7837 0.075 Uiso 1 1 calc R U
H93C H 0.0378 -0.0685 0.7884 0.075 Uiso 1 1 calc R U
C94 C 0.2686(5) 0.2824(9) 0.8104(4) 0.028(2) Uani 1 1 d . .
C95 C 0.2008(7) 0.3929(13) 0.7363(4) 0.041(2) Uani 1 1 d . .
H95A H 0.1406 0.3874 0.7145 0.049 Uiso 1 1 calc R U
H95B H 0.2397 0.3306 0.7240 0.049 Uiso 1 1 calc R U
C96 C 0.2342(8) 0.5357(13) 0.7376(4) 0.045(3) Uani 1 1 d . .
H96A H 0.1889 0.5993 0.7425 0.067 Uiso 1 1 calc R U
H96B H 0.2482 0.5568 0.7071 0.067 Uiso 1 1 calc R U
H96C H 0.2876 0.5453 0.7642 0.067 Uiso 1 1 calc R U

loop_
_atom_site_aniso_label
_atom_site_aniso_U_11
_atom_site_aniso_U_22
_atom_site_aniso_U_33
_atom_site_aniso_U_23
_atom_site_aniso_U_13
_atom_site_aniso_U_12
O1 0.030(3) 0.036(4) 0.063(5) 0.009(4) 0.015(3) 0.004(3)
O2 0.043(4) 0.024(4) 0.047(4) -0.009(3) 0.016(3) -0.012(3)
O3 0.036(3) 0.027(4) 0.045(4) -0.002(3) 0.013(3) -0.001(3)
O4 0.031(3) 0.035(4) 0.056(4) 0.002(4) 0.016(3) 0.001(3)
O5 0.027(3) 0.030(4) 0.047(4) 0.004(3) 0.014(3) -0.006(3)
O6 0.044(4) 0.047(5) 0.047(4) -0.001(4) 0.013(3) 0.009(4)
O7 0.038(3) 0.042(5) 0.045(4) -0.005(4) 0.017(3) -0.017(3)
O8 0.030(3) 0.028(4) 0.046(4) 0.003(3) 0.012(3) -0.005(3)
O9 0.034(3) 0.044(5) 0.055(4) -0.006(4) 0.013(3) -0.011(4)
O10 0.037(3) 0.029(4) 0.037(3) -0.005(3) 0.012(3) 0.002(3)
O11 0.042(4) 0.028(4) 0.059(5) 0.007(4) 0.022(3) 0.000(3)
O12 0.031(3) 0.034(4) 0.046(4) -0.005(3) 0.015(3) 0.003(3)
O13 0.025(3) 0.023(4) 0.049(4) 0.000(3) 0.014(3) -0.002(3)
O14 0.037(3) 0.030(4) 0.042(4) 0.002(3) 0.015(3) 0.009(3)
O15 0.020(3) 0.051(5) 0.052(4) 0.001(4) 0.015(3) 0.005(3)
O16 0.049(4) 0.042(5) 0.049(4) 0.003(4) 0.020(3) 0.000(4)
O17 0.033(3) 0.031(4) 0.047(4) -0.005(3) 0.018(3) 0.003(3)
O18 0.039(4) 0.039(4) 0.048(4) 0.006(4) 0.018(3) 0.016(3)
O19 0.031(3) 0.037(4) 0.038(3) -0.005(3) 0.011(3) 0.006(3)
O20 0.033(3) 0.060(6) 0.050(4) -0.012(4) 0.021(3) -0.004(4)
N1 0.037(4) 0.033(5) 0.050(5) -0.009(4) 0.022(4) -0.016(4)
N2 0.048(5) 0.027(5) 0.039(4) -0.007(4) 0.015(4) -0.011(4)
N3 0.041(4) 0.034(5) 0.038(4) -0.001(4) 0.016(4) -0.010(4)
N4 0.036(4) 0.036(5) 0.052(5) -0.003(4) 0.023(4) 0.001(4)
N5 0.023(4) 0.029(5) 0.065(6) 0.005(4) 0.011(4) -0.009(3)
N6 0.035(4) 0.031(5) 0.052(5) 0.004(4) 0.013(4) 0.006(4)
N7 0.033(4) 0.037(5) 0.054(5) -0.004(4) 0.013(4) 0.013(4)
N8 0.049(5) 0.033(5) 0.040(5) -0.005(4) 0.013(4) -0.001(4)
C1 0.067(8) 0.035(7) 0.057(7) 0.012(6) 0.015(6) 0.011(6)
C2 0.059(7) 0.039(7) 0.044(6) 0.000(5) 0.017(5) -0.009(6)
C3 0.047(6) 0.043(7) 0.069(8) -0.010(6) 0.034(6) -0.017(6)
C4 0.038(5) 0.027(5) 0.036(5) 0.000(4) 0.014(4) -0.009(4)
C5 0.050(6) 0.020(5) 0.035(5) 0.002(4) 0.018(4) 0.001(4)
C6 0.023(4) 0.018(5) 0.049(5) 0.007(4) 0.016(4) 0.000(4)
C7 0.020(4) 0.019(5) 0.051(5) 0.002(4) 0.011(4) -0.001(4)
C8 0.038(5) 0.011(4) 0.038(5) 0.000(4) 0.014(4) -0.007(4)
C9 0.039(5) 0.023(5) 0.039(5) 0.002(4) 0.014(4) -0.003(4)
C10 0.033(5) 0.014(4) 0.052(6) -0.001(4) 0.014(4) 0.004(4)
C11 0.037(5) 0.031(6) 0.051(6) -0.003(5) 0.018(4) 0.003(4)
C12 0.039(5) 0.028(6) 0.040(5) -0.004(5) 0.008(4) 0.004(4)
C13 0.048(6) 0.034(6) 0.033(5) 0.002(5) 0.009(4) -0.001(5)
C14 0.063(7) 0.023(6) 0.055(7) -0.005(5) 0.014(5) 0.000(5)
C15 0.070(7) 0.033(6) 0.036(5) 0.002(5) 0.015(5) -0.004(6)
C16 0.051(6) 0.023(5) 0.052(6) -0.002(5) 0.020(5) -0.012(5)
C17 0.033(5) 0.029(5) 0.044(5) -0.005(5) 0.013(4) -0.001(4)
C18 0.041(5) 0.027(5) 0.035(5) 0.001(4) 0.012(4) -0.001(4)
C19 0.026(4) 0.017(5) 0.059(6) 0.001(4) 0.019(4) -0.002(4)
C20 0.032(5) 0.054(8) 0.047(6) -0.001(6) 0.015(4) -0.011(5)
C21 0.023(5) 0.072(10) 0.070(8) 0.023(7) 0.021(5) 0.013(5)
C22 0.038(5) 0.007(4) 0.043(5) 0.001(4) 0.013(4) 0.001(4)
C23 0.030(4) 0.028(6) 0.055(6) -0.003(5) 0.018(4) -0.002(4)
C24 0.046(6) 0.040(7) 0.060(7) -0.010(6) 0.026(5) -0.005(5)
C25 0.053(7) 0.034(7) 0.091(10) 0.009(7) 0.035(6) 0.015(6)
C26 0.043(5) 0.033(6) 0.063(7) -0.004(5) 0.035(5) 0.002(5)
C27 0.039(5) 0.033(6) 0.058(6) -0.011(5) 0.024(5) -0.011(5)
C28 0.032(5) 0.025(5) 0.047(6) 0.000(4) 0.015(4) -0.009(4)
C29 0.038(5) 0.020(5) 0.039(5) -0.002(4) 0.013(4) 0.000(4)
C30 0.026(4) 0.022(5) 0.042(5) -0.003(4) 0.010(4) -0.002(4)
C31 0.034(5) 0.033(6) 0.035(5) 0.001(4) 0.012(4) -0.012(4)
C32 0.031(4) 0.009(4) 0.042(5) 0.000(4) 0.013(4) 0.001(4)
C33 0.028(4) 0.021(5) 0.037(5) 0.000(4) 0.017(4) 0.004(4)
C34 0.032(5) 0.021(5) 0.056(6) 0.006(5) 0.024(4) 0.007(4)
C35 0.031(5) 0.039(6) 0.047(6) 0.008(5) 0.011(4) 0.003(5)
C36 0.038(5) 0.030(6) 0.051(6) 0.014(5) 0.023(4) 0.010(4)
C37 0.021(4) 0.022(5) 0.059(6) 0.006(5) 0.020(4) 0.003(4)
C38 0.037(5) 0.014(5) 0.074(7) 0.002(5) 0.031(5) 0.001(4)
C39 0.044(5) 0.017(5) 0.064(7) -0.006(5) 0.026(5) 0.003(4)
C40 0.043(5) 0.030(6) 0.054(6) -0.002(5) 0.020(5) -0.004(5)
C41 0.049(6) 0.030(6) 0.046(6) 0.007(5) 0.022(5) 0.005(5)
C42 0.020(4) 0.022(5) 0.060(6) 0.010(5) 0.020(4) -0.001(4)
C43 0.027(4) 0.015(4) 0.050(5) -0.006(4) 0.021(4) -0.005(4)
C44 0.042(5) 0.025(5) 0.040(5) -0.001(4) 0.014(4) -0.006(4)
C45 0.045(6) 0.043(7) 0.040(5) -0.001(5) 0.009(4) -0.008(5)
C46 0.038(5) 0.026(5) 0.037(5) 0.006(4) 0.013(4) 0.001(4)
C47 0.023(4) 0.040(6) 0.060(6) 0.002(5) 0.023(4) 0.009(4)
C48 0.051(7) 0.061(9) 0.060(7) -0.006(7) 0.023(6) 0.023(6)
C49 0.050(6) 0.040(7) 0.069(8) 0.013(6) 0.018(6) -0.011(6)
C50 0.025(4) 0.037(6) 0.064(7) -0.011(5) 0.012(4) -0.004(4)
C51 0.038(5) 0.033(6) 0.050(6) -0.010(5) 0.014(4) 0.009(5)
C52 0.031(4) 0.021(5) 0.046(5) 0.000(4) 0.011(4) -0.003(4)
C53 0.036(5) 0.026(5) 0.046(5) 0.003(5) 0.017(4) 0.002(4)
C54 0.029(4) 0.024(5) 0.030(4) -0.001(4) 0.007(3) -0.002(4)
C55 0.039(5) 0.029(5) 0.027(4) -0.001(4) 0.008(4) -0.001(4)
C56 0.029(4) 0.016(5) 0.041(5) 0.004(4) 0.014(4) 0.005(4)
C57 0.030(4) 0.034(6) 0.033(5) 0.006(4) 0.005(4) -0.003(4)
C58 0.031(5) 0.034(6) 0.056(6) -0.001(5) 0.016(4) -0.007(4)
C59 0.039(5) 0.026(5) 0.047(6) 0.005(5) 0.017(4) 0.006(4)
C60 0.027(4) 0.023(5) 0.062(7) 0.011(5) 0.016(4) -0.005(4)
C61 0.018(4) 0.026(5) 0.056(6) 0.004(5) 0.013(4) -0.002(4)
C62 0.027(5) 0.022(5) 0.079(8) 0.003(5) 0.015(5) -0.005(4)
C63 0.028(5) 0.034(6) 0.072(8) 0.002(6) 0.013(5) -0.006(5)
C64 0.042(5) 0.033(6) 0.060(7) 0.000(5) 0.018(5) 0.004(5)
C65 0.030(5) 0.036(6) 0.056(6) 0.008(5) 0.012(4) -0.001(5)
C66 0.027(4) 0.027(5) 0.048(5) 0.000(5) 0.014(4) -0.002(4)
C67 0.045(5) 0.021(5) 0.026(4) -0.003(4) 0.007(4) 0.005(4)
C68 0.036(5) 0.042(6) 0.039(5) 0.001(5) 0.012(4) 0.010(5)
C69 0.038(5) 0.055(8) 0.065(7) -0.015(7) 0.016(5) -0.005(6)
C70 0.012(3) 0.027(5) 0.058(6) 0.009(5) 0.011(4) 0.010(4)
C71 0.055(6) 0.043(7) 0.032(5) 0.002(5) 0.011(4) 0.009(6)
C72 0.045(6) 0.042(7) 0.044(6) 0.009(5) 0.019(5) -0.003(5)
C73 0.050(6) 0.031(6) 0.048(6) 0.006(5) 0.015(5) 0.002(5)
C74 0.049(6) 0.039(7) 0.045(6) -0.006(5) 0.008(5) 0.015(5)
C75 0.027(5) 0.038(6) 0.059(6) -0.004(5) 0.005(4) 0.014(5)
C76 0.040(5) 0.017(5) 0.033(5) -0.001(4) 0.012(4) 0.003(4)
C77 0.028(4) 0.013(4) 0.050(5) -0.011(4) 0.015(4) -0.008(4)
C78 0.019(4) 0.017(5) 0.051(5) -0.003(4) 0.012(4) 0.006(3)
C79 0.035(5) 0.011(4) 0.043(5) 0.002(4) 0.011(4) 0.010(4)
C80 0.025(4) 0.025(5) 0.042(5) -0.003(4) 0.014(4) 0.001(4)
C81 0.034(4) 0.020(5) 0.032(4) -0.006(4) 0.010(4) 0.000(4)
C82 0.034(5) 0.031(5) 0.037(5) -0.006(4) 0.014(4) -0.001(4)
C83 0.035(5) 0.039(6) 0.041(5) -0.004(5) 0.013(4) -0.006(5)
C84 0.049(6) 0.040(6) 0.033(5) -0.010(5) 0.017(4) -0.011(5)
C85 0.051(6) 0.026(5) 0.029(4) -0.004(4) 0.014(4) 0.000(5)
C86 0.068(7) 0.022(5) 0.042(6) -0.002(5) 0.020(5) -0.003(5)
C87 0.056(6) 0.034(6) 0.040(5) 0.001(5) 0.016(5) 0.005(5)
C88 0.041(5) 0.029(6) 0.045(6) 0.002(5) 0.012(4) 0.015(5)
C89 0.048(6) 0.019(5) 0.043(5) 0.000(4) 0.018(4) 0.005(4)
C90 0.047(5) 0.027(5) 0.034(5) -0.002(4) 0.015(4) 0.000(5)
C91 0.034(4) 0.019(5) 0.043(5) 0.005(4) 0.017(4) 0.008(4)
C92 0.037(5) 0.035(6) 0.048(6) 0.011(5) 0.016(4) 0.010(5)
C93 0.026(5) 0.055(8) 0.069(8) -0.014(7) 0.014(5) -0.007(5)
C94 0.013(3) 0.013(4) 0.058(6) -0.002(4) 0.008(4) 0.011(3)
C95 0.048(6) 0.039(6) 0.039(5) 0.003(5) 0.017(4) 0.008(5)
C96 0.047(6) 0.039(7) 0.051(6) 0.007(5) 0.018(5) 0.000(5)

loop_
_atom_type_symbol
_atom_type_description
_atom_type_scat_dispersion_real
_atom_type_scat_dispersion_imag
_atom_type_scat_source
C C 0.0181 0.0091 'International Tables Vol C Tables 4.2.6.8 and 6.1.1.4'
H H 0.0000 0.0000 'International Tables Vol C Tables 4.2.6.8 and 6.1.1.4'
N N 0.0311 0.0180 'International Tables Vol C Tables 4.2.6.8 and 6.1.1.4'
O O 0.0492 0.0322 'International Tables Vol C Tables 4.2.6.8 and 6.1.1.4'

loop_
_geom_angle_atom_site_label_1
_geom_angle_atom_site_label_2
_geom_angle_atom_site_label_3
_geom_angle
C22 O3 C23 115.1(8)
C19 O5 C20 117.0(7)
C43 O8 C44 118.0(8)
C46 O10 C47 116.1(8)
C91 O13 C92 116.8(8)
C94 O14 C95 117.1(7)
C70 O18 C71 114.8(8)
C67 O19 C68 115.9(7)
C4 N1 C3 105.1(10)
C2 N2 C4 105.5(9)
C2 N2 C1 124.6(10)
C4 N2 C1 129.6(9)
C28 N3 C27 103.7(10)
C26 N4 C28 104.4(9)
C26 N4 C25 127.0(10)
C28 N4 C25 128.4(10)
C52 N5 C50 106.4(9)
C52 N5 C49 128.1(10)
C50 N5 C49 125.5(10)
C52 N6 C51 103.1(9)
C76 N7 C75 105.6(10)
C74 N8 C76 106.5(9)
C74 N8 C73 124.7(10)
C76 N8 C73 128.7(9)
N2 C1 H1A 109.5
N2 C1 H1B 109.5
H1A C1 H1B 109.5
N2 C1 H1C 109.5
H1A C1 H1C 109.5
H1B C1 H1C 109.5
N2 C2 C3 105.5(10)
N2 C2 H2 127.2
C3 C2 H2 127.2
N1 C3 C2 110.7(10)
N1 C3 H3 124.6
C2 C3 H3 124.6
N1 C4 N2 113.2(9)
N1 C4 C5 124.8(10)
N2 C4 C5 122.0(9)
O1 C5 C4 125.8(10)
O1 C5 C6 122.9(9)
C4 C5 C6 111.3(8)
C5 C6 C8 119.8(8)
C5 C6 C7 119.5(8)
C8 C6 C7 60.6(6)
C5 C6 H6 115.3
C8 C6 H6 115.3
C7 C6 H6 115.3
C9 C7 C6 121.6(8)
C9 C7 C8 124.5(9)
C6 C7 C8 59.2(6)
C9 C7 H7 113.6
C6 C7 H7 113.6
C8 C7 H7 113.6
C22 C8 C6 122.2(8)
C22 C8 C19 115.8(7)
C6 C8 C19 115.4(8)
C22 C8 C7 115.9(8)
C6 C8 C7 60.1(6)
C19 C8 C7 115.6(8)
C10 C9 C18 119.6(9)
C10 C9 C7 121.7(9)
C18 C9 C7 118.7(8)
C9 C10 C11 120.1(10)
C9 C10 H10 119.9
C11 C10 H10 119.9
C12 C11 C10 121.8(9)
C12 C11 H11 119.1
C10 C11 H11 119.1
C11 C12 C13 118.4(10)
C11 C12 H12 120.8
C13 C12 H12 120.8
C18 C13 C12 121.2(10)
C18 C13 C14 119.2(10)
C12 C13 C14 119.5(11)
C15 C14 C13 119.3(11)
C15 C14 H14 120.3
C13 C14 H14 120.3
C14 C15 C16 121.5(11)
C14 C15 H15 119.2
C16 C15 H15 119.2
C17 C16 C15 120.5(10)
C17 C16 H16 119.8
C15 C16 H16 119.8
C16 C17 C18 119.5(10)
C16 C17 H17 120.2
C18 C17 H17 120.2
C13 C18 C9 118.8(9)
C13 C18 C17 119.9(10)
C9 C18 C17 121.3(10)
O4 C19 O5 127.2(10)
O4 C19 C8 122.7(9)
O5 C19 C8 110.1(7)
O5 C20 C21 111.6(10)
O5 C20 H20A 109.3
C21 C20 H20A 109.3
O5 C20 H20B 109.3
C21 C20 H20B 109.3
H20A C20 H20B 108.0
C20 C21 H21A 109.5
C20 C21 H21B 109.5
H21A C21 H21B 109.5
C20 C21 H21C 109.5
H21A C21 H21C 109.5
H21B C21 H21C 109.5
O2 C22 O3 125.3(9)
O2 C22 C8 125.2(9)
O3 C22 C8 109.6(8)
O3 C23 C24 108.0(8)
O3 C23 H23A 110.1
C24 C23 H23A 110.1
O3 C23 H23B 110.1
C24 C23 H23B 110.1
H23A C23 H23B 108.4
C23 C24 H24A 109.5
C23 C24 H24B 109.5
H24A C24 H24B 109.5
C23 C24 H24C 109.5
H24A C24 H24C 109.5
H24B C24 H24C 109.5
N4 C25 H25A 109.5
N4 C25 H25B 109.5
H25A C25 H25B 109.5
N4 C25 H25C 109.5
H25A C25 H25C 109.5
H25B C25 H25C 109.5
N4 C26 C27 108.6(10)
N4 C26 H26 125.7
C27 C26 H26 125.7
C26 C27 N3 110.2(10)
C26 C27 H27 124.9
N3 C27 H27 124.9
N3 C28 N4 113.2(9)
N3 C28 C29 122.6(10)
N4 C28 C29 124.2(9)
O6 C29 C30 123.4(9)
O6 C29 C28 123.0(9)
C30 C29 C28 113.5(8)
C29 C30 C31 119.2(9)
C29 C30 C32 120.4(8)
C31 C30 C32 61.2(7)
C29 C30 H30 115.2
C31 C30 H30 115.2
C32 C30 H30 115.2
C30 C31 C43 123.4(9)
C30 C31 C46 114.2(8)
C43 C31 C46 115.9(8)
C30 C31 C32 59.7(6)
C43 C31 C32 117.0(8)
C46 C31 C32 114.5(9)
C33 C32 C30 120.3(8)
C33 C32 C31 122.6(8)
C30 C32 C31 59.1(6)
C33 C32 H32 114.5
C30 C32 H32 114.5
C31 C32 H32 114.5
C34 C33 C42 120.1(9)
C34 C33 C32 122.9(9)
C42 C33 C32 116.9(8)
C33 C34 C35 121.6(10)
C33 C34 H34 119.2
C35 C34 H34 119.2
C36 C35 C34 120.3(10)
C36 C35 H35 119.8
C34 C35 H35 119.8
C35 C36 C37 120.2(10)
C35 C36 H36 119.9
C37 C36 H36 119.9
C36 C37 C42 120.0(9)
C36 C37 C38 121.9(10)
C42 C37 C38 118.1(10)
C39 C38 C37 119.3(10)
C39 C38 H38 120.3
C37 C38 H38 120.3
C38 C39 C40 122.9(10)
C38 C39 H39 118.6
C40 C39 H39 118.6
C39 C40 C41 120.0(11)
C39 C40 H40 120.0
C41 C40 H40 120.0
C40 C41 C42 119.6(11)
C40 C41 H41 120.2
C42 C41 H41 120.2
C41 C42 C37 120.0(10)
C41 C42 C33 122.3(9)
C37 C42 C33 117.6(9)
O7 C43 O8 125.6(9)
O7 C43 C31 123.4(9)
O8 C43 C31 110.8(8)
O8 C44 C45 109.6(9)
O8 C44 H44A 109.7
C45 C44 H44A 109.7
O8 C44 H44B 109.7
C45 C44 H44B 109.7
H44A C44 H44B 108.2
C44 C45 H45A 109.5
C44 C45 H45B 109.5
H45A C45 H45B 109.5
C44 C45 H45C 109.5
H45A C45 H45C 109.5
H45B C45 H45C 109.5
O9 C46 O10 125.2(9)
O9 C46 C31 124.1(9)
O10 C46 C31 110.7(8)
O10 C47 C48 106.0(8)
O10 C47 H47A 110.5
C48 C47 H47A 110.5
O10 C47 H47B 110.5
C48 C47 H47B 110.5
H47A C47 H47B 108.7
C47 C48 H48A 109.5
C47 C48 H48B 109.5
H48A C48 H48B 109.5
C47 C48 H48C 109.5
H48A C48 H48C 109.5
H48B C48 H48C 109.5
N5 C49 H49A 109.5
N5 C49 H49B 109.5
H49A C49 H49B 109.5
N5 C49 H49C 109.5
H49A C49 H49C 109.5
H49B C49 H49C 109.5
C51 C50 N5 106.7(10)
C51 C50 H50 126.6
N5 C50 H50 126.6
C50 C51 N6 111.5(10)
C50 C51 H51 124.2
N6 C51 H51 124.2
N5 C52 N6 112.1(10)
N5 C52 C53 125.8(9)
N6 C52 C53 122.0(9)
O16 C53 C54 125.3(10)
O16 C53 C52 121.4(10)
C54 C53 C52 113.3(8)
C53 C54 C56 119.3(8)
C53 C54 C55 121.0(8)
C56 C54 C55 59.9(7)
C53 C54 H54 115.2
C56 C54 H54 115.2
C55 C54 H54 115.2
C67 C55 C56 117.1(8)
C67 C55 C70 115.4(8)
C56 C55 C70 116.9(8)
C67 C55 C54 114.3(7)
C56 C55 C54 59.6(6)
C70 C55 C54 122.2(8)
C57 C56 C54 121.7(8)
C57 C56 C55 121.1(8)
C54 C56 C55 60.6(6)
C57 C56 H56 114.4
C54 C56 H56 114.4
C55 C56 H56 114.4
C58 C57 C66 121.0(10)
C58 C57 C56 120.1(10)
C66 C57 C56 118.8(9)
C57 C58 C59 120.1(11)
C57 C58 H58 119.9
C59 C58 H58 119.9
C60 C59 C58 120.4(10)
C60 C59 H59 119.8
C58 C59 H59 119.8
C59 C60 C61 120.6(10)
C59 C60 H60 119.7
C61 C60 H60 119.7
C62 C61 C60 121.9(10)
C62 C61 C66 119.0(10)
C60 C61 C66 119.0(9)
C61 C62 C63 121.9(11)
C61 C62 H62 119.0
C63 C62 H62 119.0
C62 C63 C64 118.8(11)
C62 C63 H63 120.6
C64 C63 H63 120.6
C65 C64 C63 122.4(11)
C65 C64 H64 118.8
C63 C64 H64 118.8
C64 C65 C66 120.3(11)
C64 C65 H65 119.9
C66 C65 H65 119.9
C57 C66 C65 123.8(10)
C57 C66 C61 118.7(9)
C65 C66 C61 117.5(10)
O20 C67 O19 124.0(9)
O20 C67 C55 124.2(9)
O19 C67 C55 111.8(7)
O19 C68 C69 107.8(8)
O19 C68 H68A 110.1
C69 C68 H68A 110.1
O19 C68 H68B 110.1
C69 C68 H68B 110.1
H68A C68 H68B 108.5
C68 C69 H69A 109.5
C68 C69 H69B 109.5
H69A C69 H69B 109.5
C68 C69 H69C 109.5
H69A C69 H69C 109.5
H69B C69 H69C 109.5
O17 C70 O18 125.6(9)
O17 C70 C55 123.9(9)
O18 C70 C55 110.4(8)
C72 C71 O18 109.2(9)
C72 C71 H71A 109.8
O18 C71 H71A 109.8
C72 C71 H71B 109.8
O18 C71 H71B 109.8
H71A C71 H71B 108.3
C71 C72 H72A 109.5
C71 C72 H72B 109.5
H72A C72 H72B 109.5
C71 C72 H72C 109.5
H72A C72 H72C 109.5
H72B C72 H72C 109.5
N8 C73 H73A 109.5
N8 C73 H73B 109.5
H73A C73 H73B 109.5
N8 C73 H73C 109.5
H73A C73 H73C 109.5
H73B C73 H73C 109.5
N8 C74 C75 106.1(10)
N8 C74 H74 127.0
C75 C74 H74 127.0
N7 C75 C74 111.0(9)
N7 C75 H75 124.5
C74 C75 H75 124.5
N7 C76 N8 110.8(9)
N7 C76 C77 124.7(9)
N8 C76 C77 124.4(9)
O11 C77 C76 125.3(9)
O11 C77 C78 121.3(9)
C76 C77 C78 113.4(7)
C77 C78 C80 120.0(8)
C77 C78 C79 120.9(8)
C80 C78 C79 59.5(6)
C77 C78 H78 115.1
C80 C78 H78 115.1
C79 C78 H78 115.1
C91 C79 C80 116.9(8)
C91 C79 C78 122.2(8)
C80 C79 C78 59.7(6)
C91 C79 C94 115.8(8)
C80 C79 C94 117.1(8)
C78 C79 C94 113.6(7)
C81 C80 C79 122.4(8)
C81 C80 C78 121.1(7)
C79 C80 C78 60.8(6)
C81 C80 H80 114.1
C79 C80 H80 114.1
C78 C80 H80 114.1
C82 C81 C90 120.1(10)
C82 C81 C80 122.3(9)
C90 C81 C80 117.6(8)
C81 C82 C83 120.6(10)
C81 C82 H82 119.7
C83 C82 H82 119.7
C84 C83 C82 120.3(9)
C84 C83 H83 119.9
C82 C83 H83 119.9
C83 C84 C85 120.7(10)
C83 C84 H84 119.6
C85 C84 H84 119.6
C90 C85 C84 119.5(10)
C90 C85 C86 119.2(10)
C84 C85 C86 121.3(10)
C87 C86 C85 120.5(11)
C87 C86 H86 119.7
C85 C86 H86 119.7
C86 C87 C88 120.3(11)
C86 C87 H87 119.8
C88 C87 H87 119.8
C89 C88 C87 120.8(10)
C89 C88 H88 119.6
C87 C88 H88 119.6
C88 C89 C90 121.2(10)
C88 C89 H89 119.4
C90 C89 H89 119.4
C85 C90 C89 117.9(10)
C85 C90 C81 118.7(9)
C89 C90 C81 123.4(10)
O12 C91 O13 123.3(8)
O12 C91 C79 125.4(10)
O13 C91 C79 111.2(8)
O13 C92 C93 107.5(8)
O13 C92 H92A 110.2
C93 C92 H92A 110.2
O13 C92 H92B 110.2
C93 C92 H92B 110.2
H92A C92 H92B 108.5
C92 C93 H93A 109.5
C92 C93 H93B 109.5
H93A C93 H93B 109.5
C92 C93 H93C 109.5
H93A C93 H93C 109.5
H93B C93 H93C 109.5
O15 C94 O14 125.5(10)
O15 C94 C79 125.1(8)
O14 C94 C79 109.2(7)
O14 C95 C96 109.3(9)
O14 C95 H95A 109.8
C96 C95 H95A 109.8
O14 C95 H95B 109.8
C96 C95 H95B 109.8
H95A C95 H95B 108.3
C95 C96 H96A 109.5
C95 C96 H96B 109.5
H96A C96 H96B 109.5
C95 C96 H96C 109.5
H96A C96 H96C 109.5
H96B C96 H96C 109.5

loop_
_geom_bond_atom_site_label_1
_geom_bond_atom_site_label_2
_geom_bond_distance
O1 C5 1.195(12)
O2 C22 1.206(12)
O3 C22 1.338(12)
O3 C23 1.430(11)
O4 C19 1.192(11)
O5 C19 1.336(11)
O5 C20 1.445(13)
O6 C29 1.203(12)
O7 C43 1.218(11)
O8 C43 1.305(12)
O8 C44 1.454(12)
O9 C46 1.192(12)
O10 C46 1.339(12)
O10 C47 1.448(10)
O11 C77 1.200(11)
O12 C91 1.206(12)
O13 C91 1.350(12)
O13 C92 1.426(11)
O14 C94 1.334(11)
O14 C95 1.453(12)
O15 C94 1.176(10)
O16 C53 1.200(12)
O17 C70 1.190(11)
O18 C70 1.334(12)
O18 C71 1.466(12)
O19 C67 1.324(12)
O19 C68 1.427(12)
O20 C67 1.222(12)
N1 C4 1.290(13)
N1 C3 1.356(15)
N2 C2 1.361(14)
N2 C4 1.380(14)
N2 C1 1.457(15)
N3 C28 1.330(13)
N3 C27 1.365(15)
N4 C26 1.344(15)
N4 C28 1.375(14)
N4 C25 1.461(16)
N5 C52 1.345(13)
N5 C50 1.365(15)
N5 C49 1.470(14)
N6 C52 1.349(13)
N6 C51 1.370(15)
N7 C76 1.322(13)
N7 C75 1.350(14)
N8 C74 1.359(14)
N8 C76 1.381(14)
N8 C73 1.479(14)
C1 H1A 0.9800
C1 H1B 0.9800
C1 H1C 0.9800
C2 C3 1.384(19)
C2 H2 0.9500
C3 H3 0.9500
C4 C5 1.488(13)
C5 C6 1.512(14)
C6 C8 1.514(12)
C6 C7 1.528(13)
C6 H6 1.0000
C7 C9 1.469(14)
C7 C8 1.535(13)
C7 H7 1.0000
C8 C22 1.509(13)
C8 C19 1.534(14)
C9 C10 1.361(13)
C9 C18 1.438(15)
C10 C11 1.400(14)
C10 H10 0.9500
C11 C12 1.372(16)
C11 H11 0.9500
C12 C13 1.403(14)
C12 H12 0.9500
C13 C18 1.385(15)
C13 C14 1.450(17)
C14 C15 1.365(17)
C14 H14 0.9500
C15 C16 1.403(17)
C15 H15 0.9500
C16 C17 1.373(15)
C16 H16 0.9500
C17 C18 1.443(13)
C17 H17 0.9500
C20 C21 1.533(18)
C20 H20A 0.9900
C20 H20B 0.9900
C21 H21A 0.9800
C21 H21B 0.9800
C21 H21C 0.9800
C23 C24 1.500(15)
C23 H23A 0.9900
C23 H23B 0.9900
C24 H24A 0.9800
C24 H24B 0.9800
C24 H24C 0.9800
C25 H25A 0.9800
C25 H25B 0.9800
C25 H25C 0.9800
C26 C27 1.360(17)
C26 H26 0.9500
C27 H27 0.9500
C28 C29 1.496(14)
C29 C30 1.495(13)
C30 C31 1.498(13)
C30 C32 1.506(13)
C30 H30 1.0000
C31 C43 1.504(14)
C31 C46 1.517(13)
C31 C32 1.530(13)
C32 C33 1.488(13)
C32 H32 1.0000
C33 C34 1.328(14)
C33 C42 1.465(14)
C34 C35 1.428(15)
C34 H34 0.9500
C35 C36 1.368(16)
C35 H35 0.9500
C36 C37 1.406(15)
C36 H36 0.9500
C37 C42 1.431(13)
C37 C38 1.434(14)
C38 C39 1.339(16)
C38 H38 0.9500
C39 C40 1.383(16)
C39 H39 0.9500
C40 C41 1.385(16)
C40 H40 0.9500
C41 C42 1.394(16)
C41 H41 0.9500
C44 C45 1.464(16)
C44 H44A 0.9900
C44 H44B 0.9900
C45 H45A 0.9800
C45 H45B 0.9800
C45 H45C 0.9800
C47 C48 1.475(17)
C47 H47A 0.9900
C47 H47B 0.9900
C48 H48A 0.9800
C48 H48B 0.9800
C48 H48C 0.9800
C49 H49A 0.9800
C49 H49B 0.9800
C49 H49C 0.9800
C50 C51 1.337(17)
C50 H50 0.9500
C51 H51 0.9500
C52 C53 1.515(15)
C53 C54 1.473(14)
C54 C56 1.508(13)
C54 C55 1.523(13)
C54 H54 1.0000
C55 C67 1.503(14)
C55 C56 1.513(13)
C55 C70 1.517(13)
C56 C57 1.503(14)
C56 H56 1.0000
C57 C58 1.376(15)
C57 C66 1.408(15)
C58 C59 1.437(15)
C58 H58 0.9500
C59 C60 1.368(15)
C59 H59 0.9500
C60 C61 1.417(15)
C60 H60 0.9500
C61 C62 1.381(15)
C61 C66 1.458(14)
C62 C63 1.386(17)
C62 H62 0.9500
C63 C64 1.391(17)
C63 H63 0.9500
C64 C65 1.358(17)
C64 H64 0.9500
C65 C66 1.426(15)
C65 H65 0.9500
C68 C69 1.504(16)
C68 H68A 0.9900
C68 H68B 0.9900
C69 H69A 0.9800
C69 H69B 0.9800
C69 H69C 0.9800
C71 C72 1.466(17)
C71 H71A 0.9900
C71 H71B 0.9900
C72 H72A 0.9800
C72 H72B 0.9800
C72 H72C 0.9800
C73 H73A 0.9800
C73 H73B 0.9800
C73 H73C 0.9800
C74 C75 1.365(18)
C74 H74 0.9500
C75 H75 0.9500
C76 C77 1.448(13)
C77 C78 1.501(14)
C78 C80 1.505(13)
C78 C79 1.522(12)
C78 H78 1.0000
C79 C91 1.495(13)
C79 C80 1.503(14)
C79 C94 1.528(14)
C80 C81 1.503(13)
C80 H80 1.0000
C81 C82 1.352(13)
C81 C90 1.448(14)
C82 C83 1.427(15)
C82 H82 0.9500
C83 C84 1.357(17)
C83 H83 0.9500
C84 C85 1.421(15)
C84 H84 0.9500
C85 C90 1.406(15)
C85 C86 1.432(15)
C86 C87 1.354(16)
C86 H86 0.9500
C87 C88 1.396(17)
C87 H87 0.9500
C88 C89 1.352(15)
C88 H88 0.9500
C89 C90 1.428(14)
C89 H89 0.9500
C92 C93 1.502(17)
C92 H92A 0.9900
C92 H92B 0.9900
C93 H93A 0.9800
C93 H93B 0.9800
C93 H93C 0.9800
C95 C96 1.486(17)
C95 H95A 0.9900
C95 H95B 0.9900
C96 H96A 0.9800
C96 H96B 0.9800
C96 H96C 0.9800
